data_4103515
loop_
_publ_author_name
'Eleni E. Moushi'
'Christos Lampropoulos'
'Wolfgang Wernsdorfer'
'Vassilios Nastopoulos'
'George Christou'
'Anastasios J. Tasiopoulos'

_publ_section_title
;
 Inducing Single-Molecule Magnetism in a Family of Loop-of-Loops
 Aggregates: Heterometallic Mn40Na4 Clusters and the Homometallic Mn44
 Analogue
;
_journal_name_full 'Journal of the American Chemical Society'
_journal_page_first 16146
_journal_page_last 16155
_journal_paper_doi 10.1021/ja106666h
_journal_volume 132
_journal_year 2010
_chemical_formula_moiety 'C216 H340 Mn44 N8 O160, Cl O4, 3(OH), 6(H2 O)'
_chemical_formula_sum 'C216 H355 Cl Mn44 N8 O173'
_chemical_formula_weight 8284.89
_space_group_IT_number 88
_symmetry_cell_setting tetragonal
_symmetry_space_group_name_Hall '-I 4ad'
_symmetry_space_group_name_H-M 'I 41/a :2'
_atom_sites_solution_hydrogens geom
_atom_sites_solution_primary direct
_atom_sites_solution_secondary difmap
_audit_creation_method SHELXL-97
_cell_angle_alpha 90.00
_cell_angle_beta 90.00
_cell_angle_gamma 90.00
_cell_formula_units_Z 4
_cell_length_a 23.9377(3)
_cell_length_b 23.9377(3)
_cell_length_c 70.0720(16)
_cell_measurement_reflns_used 38243
_cell_measurement_temperature 100(2)
_cell_measurement_theta_max 30.4621
_cell_measurement_theta_min 2.9988
_cell_volume 40152.2(12)
_computing_cell_refinement 'CrysAlis RED (Oxford Diffraction, 2006)'
_computing_data_collection 'CrysAlis CCD (Oxford Diffraction, 2006)'
_computing_data_reduction 'CrysAlis RED (Oxford Diffraction, 2006)'
_computing_molecular_graphics 'PLATON (Spek, 1990); MERCURY (Bruno et al. 2002)'
_computing_publication_material 'WINGX (Farrugia, 1999)'
_computing_structure_refinement 'SHELXL-97 (Sheldrick, 1997'
_computing_structure_solution 'SIR92 (Altomare et al., 1994)'
_diffrn_ambient_temperature 100(2)
_diffrn_detector_area_resol_mean 16.0288
_diffrn_measured_fraction_theta_full 0.994
_diffrn_measured_fraction_theta_max 0.994
_diffrn_measurement_device_type 'Oxford Diffraction Xcalibur-3 with Sapphire CCD'
_diffrn_measurement_method '\w/\f scans'
_diffrn_radiation_monochromator graphite
_diffrn_radiation_source 'Enhance (Mo) X-ray source'
_diffrn_radiation_type MoK\a
_diffrn_radiation_wavelength 0.71073
_diffrn_reflns_av_R_equivalents 0.0673
_diffrn_reflns_av_sigmaI/netI 0.1186
_diffrn_reflns_limit_h_max 28
_diffrn_reflns_limit_h_min -28
_diffrn_reflns_limit_k_max 24
_diffrn_reflns_limit_k_min -28
_diffrn_reflns_limit_l_max 83
_diffrn_reflns_limit_l_min -83
_diffrn_reflns_number 122159
_diffrn_reflns_theta_full 25.06
_diffrn_reflns_theta_max 25.06
_diffrn_reflns_theta_min 3.08
_exptl_absorpt_coefficient_mu 1.415
_exptl_absorpt_correction_T_max 0.8447
_exptl_absorpt_correction_T_min 0.7134
_exptl_absorpt_correction_type multi-scan
_exptl_absorpt_process_details 'empirical absorption correction (CrysAlis RED, Oxford Diffraction)'
_exptl_crystal_colour black
_exptl_crystal_density_diffrn 1.371
_exptl_crystal_density_method 'not measured'
_exptl_crystal_description prism
_exptl_crystal_F_000 16832
_exptl_crystal_size_max 0.28
_exptl_crystal_size_mid 0.21
_exptl_crystal_size_min 0.12
_refine_diff_density_max 0.747
_refine_diff_density_min -0.390
_refine_diff_density_rms 0.101
_refine_ls_extinction_method none
_refine_ls_goodness_of_fit_ref 1.010
_refine_ls_hydrogen_treatment constr
_refine_ls_matrix_type full
_refine_ls_number_parameters 1052
_refine_ls_number_reflns 17713
_refine_ls_number_restraints 122
_refine_ls_restrained_S_all 1.028
_refine_ls_R_factor_all 0.1262
_refine_ls_R_factor_gt 0.0664
_refine_ls_shift/su_max 0.001
_refine_ls_shift/su_mean 0.000
_refine_ls_structure_factor_coef Fsqd
_refine_ls_weighting_details 'calc w=1/[\s^2^(Fo^2^)+(0.0810P)^2^] where P=(Fo^2^+2Fc^2^)/3'
_refine_ls_weighting_scheme calc
_refine_ls_wR_factor_gt 0.1597
_refine_ls_wR_factor_ref 0.1714
_reflns_number_gt 8053
_reflns_number_total 17713
_reflns_threshold_expression >2\s(I)
_cod_data_source_file ja106666h_si_005.cif
_cod_data_source_block em686b
_cod_original_sg_symbol_H-M 'I 41/a'
_cod_database_code 4103515

loop_
_symmetry_equiv_pos_as_xyz
'x, y, z'
'-x, -y+1/2, z'
'-y+3/4, x+1/4, z+1/4'
'y+1/4, -x+1/4, z+1/4'
'x+1/2, y+1/2, z+1/2'
'-x+1/2, -y+1, z+1/2'
'-y+5/4, x+3/4, z+3/4'
'y+3/4, -x+3/4, z+3/4'
'-x, -y, -z'
'x, y-1/2, -z'
'y-3/4, -x-1/4, -z-1/4'
'-y-1/4, x-1/4, -z-1/4'
'-x+1/2, -y+1/2, -z+1/2'
'x+1/2, y, -z+1/2'
'y-1/4, -x+1/4, -z+1/4'
'-y+1/4, x+1/4, -z+1/4'

loop_
_atom_site_label
_atom_site_type_symbol
_atom_site_fract_x
_atom_site_fract_y
_atom_site_fract_z
_atom_site_U_iso_or_equiv
_atom_site_adp_type
_atom_site_occupancy
_atom_site_symmetry_multiplicity
_atom_site_calc_flag
_atom_site_refinement_flags
_atom_site_disorder_assembly
_atom_site_disorder_group
N1 N 0.9494(3) -0.1320(3) 0.26858(9) 0.0611(17) Uani 1 1 d . . .
C1 C 0.9766(4) -0.1483(5) 0.28498(13) 0.096(3) Uani 1 1 d . . .
H1 H 1.0120 -0.1341 0.2874 0.115 Uiso 1 1 calc R . .
C2 C 0.9530(5) -0.1850(5) 0.29788(16) 0.124(4) Uani 1 1 d . . .
H2 H 0.9736 -0.1973 0.3083 0.148 Uiso 1 1 calc R . .
C3 C 0.9016(6) -0.2025(5) 0.29535(17) 0.116(4) Uani 1 1 d . . .
H3 H 0.8850 -0.2252 0.3045 0.139 Uiso 1 1 calc R . .
C4 C 0.8714(4) -0.1874(4) 0.27897(15) 0.079(3) Uani 1 1 d . . .
H4 H 0.8354 -0.2003 0.2767 0.095 Uiso 1 1 calc R . .
C5 C 0.8985(3) -0.1522(3) 0.26663(12) 0.061(2) Uani 1 1 d . . .
H5 H 0.8789 -0.1414 0.2558 0.074 Uiso 1 1 calc R . .
N2 N 1.3651(3) -0.0499(5) 0.17529(13) 0.115(3) Uani 1 1 d DU . .
C6A C 1.3810(12) 0.0009(14) 0.1793(3) 0.199(16) Uani 0.438(14) 1 d PDU A 1
H6A H 1.3530 0.0251 0.1833 0.239 Uiso 0.438(14) 1 calc PR A 1
C7A C 1.4347(11) 0.0236(12) 0.1783(4) 0.184(14) Uani 0.438(14) 1 d PDU A 1
H7A H 1.4382 0.0604 0.1823 0.221 Uiso 0.438(14) 1 calc PR A 1
C8 C 1.4823(7) -0.0010(8) 0.1721(2) 0.191(6) Uani 1 1 d DU . .
H8A H 1.5172 0.0153 0.1704 0.229 Uiso 0.438(14) 1 calc PR A 1
H8B H 1.5187 0.0126 0.1715 0.229 Uiso 0.562(14) 1 calc PR A 2
C9A C 1.4672(11) -0.0559(9) 0.1691(4) 0.170(13) Uani 0.438(14) 1 d PDU A 1
H9A H 1.4962 -0.0803 0.1661 0.204 Uiso 0.438(14) 1 calc PR A 1
C10A C 1.4129(8) -0.0799(10) 0.1699(4) 0.212(17) Uani 0.438(14) 1 d PDU A 1
H10A H 1.4089 -0.1173 0.1666 0.255 Uiso 0.438(14) 1 calc PR A 1
C6B C 1.3805(7) -0.0091(6) 0.1618(2) 0.132(9) Uani 0.562(14) 1 d PDU A 2
H6B H 1.3533 0.0042 0.1535 0.159 Uiso 0.562(14) 1 calc PR A 2
C7B C 1.4352(7) 0.0124(8) 0.1602(3) 0.158(9) Uani 0.562(14) 1 d PDU A 2
H7B H 1.4414 0.0381 0.1505 0.189 Uiso 0.562(14) 1 calc PR A 2
C9B C 1.4613(8) -0.0372(11) 0.1841(3) 0.163(10) Uani 0.562(14) 1 d PDU A 2
H9B H 1.4863 -0.0488 0.1934 0.196 Uiso 0.562(14) 1 calc PR A 2
C10B C 1.4080(6) -0.0624(9) 0.1857(3) 0.143(11) Uani 0.562(14) 1 d PDU A 2
H10B H 1.4035 -0.0899 0.1949 0.171 Uiso 0.562(14) 1 calc PR A 2
C11 C 1.0850(4) 0.0319(4) 0.28571(15) 0.114(3) Uani 1 1 d U . .
H11A H 1.1143 0.0220 0.2944 0.171 Uiso 1 1 calc R . .
H11B H 1.0512 0.0390 0.2927 0.171 Uiso 1 1 calc R . .
H11C H 1.0955 0.0649 0.2788 0.171 Uiso 1 1 calc R . .
C12 C 1.0754(4) -0.0154(4) 0.27190(13) 0.078(3) Uani 1 1 d . . .
C13 C 1.1072(3) 0.0246(3) 0.20950(11) 0.059(2) Uani 1 1 d . . .
H13A H 1.1035 0.0605 0.2154 0.089 Uiso 1 1 calc R . .
H13B H 1.1088 0.0291 0.1959 0.089 Uiso 1 1 calc R . .
H13C H 1.1408 0.0069 0.2139 0.089 Uiso 1 1 calc R . .
C14 C 1.0575(3) -0.0114(3) 0.21467(11) 0.0460(18) Uani 1 1 d . . .
C15 C 1.2807(4) -0.1538(4) 0.27641(12) 0.086(3) Uani 1 1 d . . .
H15A H 1.2878 -0.1932 0.2773 0.129 Uiso 1 1 calc R . .
H15B H 1.2642 -0.1408 0.2881 0.129 Uiso 1 1 calc R . .
H15C H 1.3152 -0.1344 0.2742 0.129 Uiso 1 1 calc R . .
C16 C 1.2415(4) -0.1430(3) 0.26019(14) 0.064(2) Uani 1 1 d . . .
C17 C 1.2626(5) -0.2537(4) 0.18159(13) 0.112(4) Uani 1 1 d . . .
H17A H 1.2646 -0.2549 0.1679 0.134 Uiso 1 1 calc R . .
H17B H 1.2297 -0.2729 0.1858 0.134 Uiso 1 1 calc R . .
H17C H 1.2951 -0.2715 0.1869 0.134 Uiso 1 1 calc R . .
C18 C 1.2604(4) -0.1936(3) 0.18814(15) 0.070(2) Uani 1 1 d . A .
C19 C 1.0895(3) -0.1205(3) 0.18566(10) 0.059(2) Uani 1 1 d . . .
H19A H 1.0553 -0.1016 0.1825 0.070 Uiso 1 1 calc R . .
H19B H 1.0918 -0.1251 0.1992 0.070 Uiso 1 1 calc R . .
H19C H 1.0902 -0.1564 0.1796 0.070 Uiso 1 1 calc R . .
C20 C 1.1388(3) -0.0861(3) 0.17878(11) 0.0474(18) Uani 1 1 d . A .
C21 C 1.2291(4) 0.1130(3) 0.17758(14) 0.092(3) Uani 1 1 d . . .
H21A H 1.2252 0.1146 0.1912 0.138 Uiso 1 1 calc R . .
H21B H 1.1974 0.1307 0.1717 0.138 Uiso 1 1 calc R . .
H21C H 1.2626 0.1322 0.1738 0.138 Uiso 1 1 calc R . .
C22 C 1.2322(3) 0.0532(4) 0.17129(14) 0.069(2) Uani 1 1 d . A .
C23 C 1.2636(3) 0.0493(3) 0.08798(11) 0.061(2) Uani 1 1 d . . .
H23A H 1.2940 0.0649 0.0951 0.092 Uiso 1 1 calc R . .
H23B H 1.2437 0.0787 0.0816 0.092 Uiso 1 1 calc R . .
H23C H 1.2780 0.0236 0.0787 0.092 Uiso 1 1 calc R . .
C24 C 1.2242(3) 0.0186(3) 0.10143(14) 0.055(2) Uani 1 1 d U A .
C25 C 1.0889(4) -0.1533(3) 0.06414(13) 0.100(3) Uani 1 1 d . . .
H25A H 1.1157 -0.1810 0.0680 0.150 Uiso 1 1 calc R . .
H25B H 1.0918 -0.1474 0.0506 0.150 Uiso 1 1 calc R . .
H25C H 1.0520 -0.1660 0.0672 0.150 Uiso 1 1 calc R . .
C26 C 1.1005(3) -0.0990(3) 0.07453(15) 0.067(2) Uani 1 1 d . A .
C27 C 0.9927(3) 0.0766(3) 0.09609(10) 0.062(2) Uani 1 1 d . . .
H27A H 0.9596 0.0880 0.1027 0.093 Uiso 1 1 calc R . .
H27B H 0.9825 0.0598 0.0841 0.093 Uiso 1 1 calc R . .
H27C H 1.0160 0.1085 0.0938 0.093 Uiso 1 1 calc R . .
C28 C 1.0239(3) 0.0350(3) 0.10793(12) 0.0439(17) Uani 1 1 d . A .
C29 C 0.8754(3) 0.1198(3) 0.13512(10) 0.058(2) Uani 1 1 d . . .
H29A H 0.8938 0.1535 0.1312 0.087 Uiso 1 1 calc R . .
H29B H 0.8360 0.1265 0.1362 0.087 Uiso 1 1 calc R . .
H29C H 0.8820 0.0910 0.1259 0.087 Uiso 1 1 calc R . .
C30 C 0.8980(3) 0.1017(3) 0.15407(11) 0.0448(17) Uani 1 1 d . . .
C31 C 0.8559(4) 0.2623(3) 0.21373(12) 0.080(3) Uani 1 1 d . . .
H31A H 0.8489 0.2562 0.2271 0.119 Uiso 1 1 calc R . .
H31B H 0.8296 0.2891 0.2089 0.119 Uiso 1 1 calc R . .
H31C H 0.8932 0.2762 0.2121 0.119 Uiso 1 1 calc R . .
C32 C 0.8495(4) 0.2090(3) 0.20329(11) 0.058(2) Uani 1 1 d . . .
C33 C 0.7329(3) 0.0221(3) 0.20799(11) 0.068(2) Uani 1 1 d . . .
H33A H 0.7253 -0.0155 0.2121 0.102 Uiso 1 1 calc R . .
H33B H 0.7190 0.0274 0.1953 0.102 Uiso 1 1 calc R . .
H33C H 0.7149 0.0479 0.2165 0.102 Uiso 1 1 calc R . .
C34 C 0.7955(3) 0.0322(4) 0.20825(11) 0.057(2) Uani 1 1 d . . .
C35 C 0.9278(3) -0.1735(3) 0.19554(10) 0.064(2) Uani 1 1 d . . .
H35A H 0.9332 -0.2087 0.2018 0.096 Uiso 1 1 calc R . .
H35B H 0.9535 -0.1703 0.1851 0.096 Uiso 1 1 calc R . .
H35C H 0.8902 -0.1713 0.1908 0.096 Uiso 1 1 calc R . .
C36 C 0.9378(3) -0.1273(3) 0.20930(11) 0.0468(18) Uani 1 1 d . . .
C37 C 1.0707(3) -0.1942(3) 0.25413(11) 0.069(2) Uani 1 1 d . . .
H37A H 1.0356 -0.2084 0.2591 0.083 Uiso 1 1 calc R . .
H37B H 1.1001 -0.2059 0.2628 0.083 Uiso 1 1 calc R . .
C38 C 1.0811(3) -0.2190(3) 0.23486(11) 0.063(2) Uani 1 1 d . . .
H38A H 1.0756 -0.2591 0.2355 0.075 Uiso 1 1 calc R . .
H38B H 1.0541 -0.2041 0.2259 0.075 Uiso 1 1 calc R . .
C39 C 1.1387(3) -0.2073(3) 0.22767(11) 0.059(2) Uani 1 1 d . A .
H39A H 1.1659 -0.2235 0.2363 0.071 Uiso 1 1 calc R . .
H39B H 1.1436 -0.2246 0.2153 0.071 Uiso 1 1 calc R . .
C40 C 1.2238(3) -0.0140(3) 0.24125(13) 0.072(2) Uani 1 1 d . A .
H40A H 1.2426 -0.0299 0.2523 0.086 Uiso 1 1 calc R . .
H40B H 1.2004 0.0164 0.2456 0.086 Uiso 1 1 calc R . .
C41 C 1.2671(3) 0.0081(3) 0.22714(13) 0.073(3) Uani 1 1 d . . .
H41A H 1.2481 0.0237 0.2161 0.088 Uiso 1 1 calc R . .
H41B H 1.2883 0.0378 0.2331 0.088 Uiso 1 1 calc R . .
C42 C 1.3070(3) -0.0376(3) 0.22054(12) 0.072(2) Uani 1 1 d . A .
H42A H 1.3373 -0.0207 0.2134 0.086 Uiso 1 1 calc R . .
H42B H 1.3231 -0.0556 0.2317 0.086 Uiso 1 1 calc R . .
C43 C 1.2902(4) -0.0971(4) 0.13711(14) 0.088(3) Uani 1 1 d . A .
H43A H 1.3215 -0.1128 0.1441 0.105 Uiso 1 1 calc R . .
H43B H 1.3050 -0.0737 0.1270 0.105 Uiso 1 1 calc R . .
C44 C 1.2557(4) -0.1445(4) 0.12831(13) 0.084(3) Uani 1 1 d . . .
H44A H 1.2376 -0.1653 0.1385 0.101 Uiso 1 1 calc R . .
H44B H 1.2806 -0.1699 0.1217 0.101 Uiso 1 1 calc R . .
C45 C 1.2104(3) -0.1235(3) 0.11410(13) 0.078(3) Uani 1 1 d . A .
H45A H 1.2278 -0.1027 0.1038 0.093 Uiso 1 1 calc R . .
H45B H 1.1905 -0.1549 0.1086 0.093 Uiso 1 1 calc R . .
C46 C 0.9975(3) -0.1019(3) 0.12689(10) 0.0501(19) Uani 1 1 d . A .
H46A H 1.0014 -0.1364 0.1197 0.060 Uiso 1 1 calc R . .
H46B H 0.9779 -0.0752 0.1189 0.060 Uiso 1 1 calc R . .
C47 C 0.9638(3) -0.1128(3) 0.14491(11) 0.059(2) Uani 1 1 d . . .
H47A H 0.9304 -0.1334 0.1414 0.071 Uiso 1 1 calc R . .
H47B H 0.9857 -0.1364 0.1533 0.071 Uiso 1 1 calc R . .
C48 C 0.9466(3) -0.0622(3) 0.15575(10) 0.0495(18) Uani 1 1 d . A .
H48A H 0.9263 -0.0371 0.1474 0.059 Uiso 1 1 calc R . .
H48B H 0.9220 -0.0729 0.1661 0.059 Uiso 1 1 calc R . .
C49 C 1.0752(3) 0.1030(3) 0.15777(11) 0.055(2) Uani 1 1 d . A .
H49A H 1.0521 0.1134 0.1470 0.066 Uiso 1 1 calc R . .
H49B H 1.1137 0.1019 0.1535 0.066 Uiso 1 1 calc R . .
C50 C 1.0693(3) 0.1462(3) 0.17320(11) 0.056(2) Uani 1 1 d . . .
H50A H 1.0847 0.1811 0.1686 0.067 Uiso 1 1 calc R . .
H50B H 1.0914 0.1346 0.1841 0.067 Uiso 1 1 calc R . .
C51 C 1.0099(3) 0.1565(3) 0.17981(11) 0.057(2) Uani 1 1 d . A .
H51A H 1.0095 0.1878 0.1886 0.068 Uiso 1 1 calc R . .
H51B H 0.9869 0.1663 0.1689 0.068 Uiso 1 1 calc R . .
C52 C 0.9171(5) 0.1000(4) 0.23751(15) 0.120(4) Uani 1 1 d U A .
H52A H 0.8780 0.1066 0.2404 0.144 Uiso 1 1 calc R . .
H52B H 0.9355 0.1359 0.2366 0.144 Uiso 1 1 calc R . .
C53 C 0.9432(5) 0.0665(4) 0.25346(13) 0.110(3) Uani 1 1 d U . .
H53A H 0.9827 0.0612 0.2510 0.132 Uiso 1 1 calc R . .
H53B H 0.9393 0.0865 0.2654 0.132 Uiso 1 1 calc R . .
C54 C 0.9154(4) 0.0126(4) 0.25475(12) 0.085(3) Uani 1 1 d . A .
H54A H 0.9238 -0.0039 0.2671 0.103 Uiso 1 1 calc R . .
H54B H 0.8753 0.0184 0.2542 0.103 Uiso 1 1 calc R . .
O1 O 1.0279(2) -0.0306(2) 0.26830(8) 0.0797(17) Uani 1 1 d . . .
O2 O 1.1210(2) -0.0343(2) 0.26398(7) 0.0669(15) Uani 1 1 d . . .
O3 O 1.06171(17) -0.04680(18) 0.22834(7) 0.0526(12) Uani 1 1 d . . .
O4 O 1.01265(18) -0.00413(17) 0.20577(7) 0.0498(12) Uani 1 1 d . . .
O5 O 1.1916(2) -0.1318(2) 0.26452(7) 0.0672(15) Uani 1 1 d . . .
O6 O 1.2595(2) -0.1473(2) 0.24373(8) 0.0648(14) Uani 1 1 d . . .
O7 O 1.2385(2) -0.18685(19) 0.20420(8) 0.0597(14) Uani 1 1 d . . .
O8 O 1.2818(2) -0.1576(2) 0.17734(8) 0.0733(16) Uani 1 1 d . . .
O9 O 1.18432(19) -0.08858(17) 0.18798(7) 0.0535(12) Uani 1 1 d . . .
O10 O 1.13282(18) -0.05826(19) 0.16409(7) 0.0541(13) Uani 1 1 d . . .
O11 O 1.2598(2) 0.0185(2) 0.18098(8) 0.0814(17) Uani 1 1 d . . .
O12 O 1.2057(2) 0.0406(2) 0.15622(7) 0.0598(13) Uani 1 1 d . . .
O13 O 1.23838(19) 0.0108(2) 0.11800(8) 0.0616(14) Uani 1 1 d . . .
O14 O 1.17677(18) 0.00220(17) 0.09422(7) 0.0496(12) Uani 1 1 d U . .
O15 O 1.1020(2) -0.10261(18) 0.09251(9) 0.0626(14) Uani 1 1 d . . .
O16 O 1.1068(2) -0.0547(2) 0.06509(7) 0.0630(14) Uani 1 1 d . . .
O17 O 1.06292(17) 0.00757(16) 0.09856(6) 0.0455(11) Uani 1 1 d . . .
O18 O 1.01270(17) 0.02862(17) 0.12471(7) 0.0464(12) Uani 1 1 d . . .
O19 O 0.94086(18) 0.07251(17) 0.15416(6) 0.0471(12) Uani 1 1 d . . .
O20 O 0.87199(17) 0.11871(17) 0.16923(7) 0.0482(12) Uani 1 1 d . . .
O21 O 0.89118(19) 0.17538(18) 0.20436(7) 0.0552(13) Uani 1 1 d . . .
O22 O 1.05082(19) 0.0555(2) 0.05570(7) 0.0577(13) Uani 1 1 d . . .
O23 O 0.81181(18) 0.0774(2) 0.19908(7) 0.0565(13) Uani 1 1 d . . .
O24 O 0.82762(19) -0.0001(2) 0.21593(7) 0.0540(13) Uani 1 1 d . . .
O25 O 0.91501(18) -0.08059(19) 0.20470(6) 0.0528(12) Uani 1 1 d . . .
O26 O 0.96470(19) -0.13677(18) 0.22373(8) 0.0562(13) Uani 1 1 d . . .
O27 O 1.06866(19) -0.13484(19) 0.25365(7) 0.0567(13) Uani 1 1 d . . .
O28 O 1.14855(17) -0.14836(17) 0.22610(6) 0.0487(12) Uani 1 1 d . . .
O29 O 1.18961(18) -0.05633(18) 0.23225(7) 0.0549(13) Uani 1 1 d . . .
O30 O 1.28132(19) -0.0783(2) 0.20914(7) 0.0628(14) Uani 1 1 d . . .
O31 O 1.2578(2) -0.0640(2) 0.14963(7) 0.0688(15) Uani 1 1 d . . .
O32 O 1.17204(19) -0.08792(19) 0.12433(7) 0.0644(14) Uani 1 1 d . . .
O33 O 1.05240(18) -0.08028(17) 0.13158(7) 0.0530(12) Uani 1 1 d . . .
O34 O 0.99528(17) -0.03396(17) 0.16338(6) 0.0463(11) Uani 1 1 d . . .
O35 O 1.05869(16) 0.04724(17) 0.16453(6) 0.0468(12) Uani 1 1 d . . .
O36 O 0.98676(16) 0.10848(17) 0.18901(6) 0.0482(12) Uani 1 1 d . . .
O37 O 0.92085(18) 0.07371(18) 0.22060(7) 0.0524(12) Uani 1 1 d U . .
O38 O 0.93121(17) -0.02623(19) 0.23999(7) 0.0543(13) Uani 1 1 d . . .
O39 O 1.12355(17) 0.00100(17) 0.13252(6) 0.0506(12) Uani 1 1 d . . .
O40 O 0.91713(16) 0.02495(17) 0.18949(6) 0.0446(11) Uani 1 1 d . . .
Mn1 Mn 0.99554(4) -0.08508(4) 0.246376(16) 0.0534(3) Uani 1 1 d . A .
Mn2 Mn 1.13062(4) -0.09515(4) 0.245814(16) 0.0549(3) Uani 1 1 d . A .
Mn3 Mn 1.21998(4) -0.11864(4) 0.217948(17) 0.0563(3) Uani 1 1 d . A .
Mn4 Mn 1.27346(5) -0.06883(5) 0.179238(19) 0.0683(4) Uani 1 1 d . A .
Mn5 Mn 1.19335(4) -0.02807(5) 0.141584(17) 0.0574(3) Uani 1 1 d . A .
Mn6 Mn 1.11346(4) -0.04637(4) 0.111785(16) 0.0528(3) Uani 1 1 d . A .
Mn7 Mn 1.05906(4) -0.01723(4) 0.147528(16) 0.0475(3) Uani 1 1 d . A .
Mn9 Mn 0.90034(4) 0.09919(4) 0.195539(15) 0.0480(3) Uani 1 1 d . A .
Mn8 Mn 0.98844(4) 0.03702(4) 0.177333(15) 0.0453(3) Uani 1 1 d . A .
Mn10 Mn 0.92020(4) -0.00490(4) 0.214725(16) 0.0485(3) Uani 1 1 d . A .
Mn11 Mn 1.11798(4) 0.02986(4) 0.073080(16) 0.0516(3) Uani 1 1 d . A .
Cl Cl 1.0000 0.2500 0.1250 0.0612(11) Uani 1 4 d S . .
O41 O 1.0028(3) 0.2972(3) 0.11406(12) 0.139(3) Uani 1 1 d . . .
O1W O 0.4054(4) 0.0345(5) 0.11284(17) 0.220(4) Uani 1 1 d U . .
O2W O 0.3500(8) 0.2052(7) 0.1780(3) 0.172(7) Uani 0.50 1 d PU . .
OH O 0.3500(5) 0.1034(5) 0.14291(18) 0.177(5) Uani 0.75 1 d PU . .

loop_
_atom_site_aniso_label
_atom_site_aniso_U_11
_atom_site_aniso_U_22
_atom_site_aniso_U_33
_atom_site_aniso_U_23
_atom_site_aniso_U_13
_atom_site_aniso_U_12
N1 0.060(4) 0.072(4) 0.051(4) 0.006(3) -0.006(3) 0.002(3)
C1 0.085(7) 0.149(10) 0.053(6) 0.003(6) 0.017(6) 0.012(6)
C2 0.091(9) 0.197(13) 0.083(8) 0.055(8) 0.020(7) 0.037(8)
C3 0.104(9) 0.150(11) 0.094(9) 0.048(8) 0.044(8) 0.041(8)
C4 0.061(6) 0.061(6) 0.115(8) -0.002(6) 0.030(6) 0.014(4)
C5 0.055(5) 0.060(5) 0.069(6) -0.005(5) -0.003(4) 0.012(4)
N2 0.061(5) 0.162(8) 0.122(7) 0.065(6) 0.021(5) 0.000(5)
C6A 0.190(18) 0.21(2) 0.19(2) 0.009(15) 0.019(14) -0.026(14)
C7A 0.196(18) 0.181(18) 0.18(2) -0.019(14) 0.015(14) -0.015(13)
C8 0.169(11) 0.211(14) 0.192(13) 0.059(11) -0.044(10) -0.025(11)
C9A 0.146(16) 0.195(16) 0.168(19) -0.009(14) -0.024(13) 0.033(12)
C10A 0.23(2) 0.21(2) 0.20(2) 0.028(14) 0.002(15) -0.002(14)
C6B 0.093(14) 0.17(2) 0.13(2) -0.032(17) -0.030(14) -0.015(14)
C7B 0.155(13) 0.155(14) 0.164(15) -0.004(11) 0.024(11) -0.046(11)
C9B 0.140(14) 0.205(16) 0.145(15) 0.024(12) 0.004(12) -0.041(12)
C10B 0.086(14) 0.20(2) 0.14(2) 0.124(19) 0.019(14) 0.029(13)
C11 0.077(6) 0.132(7) 0.132(7) -0.059(6) -0.013(5) 0.002(5)
C12 0.063(6) 0.077(6) 0.094(7) -0.031(5) -0.016(5) 0.013(5)
C13 0.048(4) 0.047(4) 0.083(6) 0.015(4) -0.012(4) -0.007(3)
C14 0.038(4) 0.034(4) 0.066(5) -0.004(4) -0.001(4) 0.004(3)
C15 0.083(6) 0.095(7) 0.081(6) 0.018(5) -0.007(5) 0.038(5)
C16 0.056(6) 0.062(5) 0.074(7) 0.004(5) 0.000(5) 0.016(4)
C17 0.152(10) 0.102(8) 0.080(7) 0.008(6) 0.039(7) 0.023(7)
C18 0.084(6) 0.051(6) 0.076(7) 0.011(5) 0.000(6) 0.015(5)
C19 0.062(5) 0.055(5) 0.059(5) 0.011(4) -0.009(4) -0.008(4)
C20 0.041(4) 0.045(4) 0.056(5) 0.006(4) -0.003(4) 0.005(3)
C21 0.090(7) 0.064(6) 0.122(8) 0.002(6) -0.050(6) -0.008(5)
C22 0.046(5) 0.067(6) 0.094(7) 0.025(5) -0.010(5) -0.010(4)
C23 0.052(5) 0.058(5) 0.075(6) 0.001(4) 0.007(4) -0.009(4)
C24 0.053(5) 0.031(4) 0.080(7) -0.003(4) 0.022(5) 0.009(3)
C25 0.156(9) 0.047(5) 0.097(7) -0.014(5) 0.046(7) -0.027(5)
C26 0.068(6) 0.047(5) 0.087(7) -0.004(5) 0.040(5) -0.016(4)
C27 0.054(5) 0.066(5) 0.065(5) -0.005(4) 0.005(4) 0.016(4)
C28 0.027(4) 0.046(4) 0.058(5) -0.001(4) -0.002(4) -0.010(3)
C29 0.055(5) 0.064(5) 0.056(5) -0.006(4) 0.004(4) 0.006(4)
C30 0.042(4) 0.034(4) 0.058(5) 0.002(4) -0.002(4) -0.010(3)
C31 0.097(7) 0.053(5) 0.089(7) -0.012(5) 0.015(5) 0.018(4)
C32 0.066(6) 0.055(5) 0.052(5) 0.003(4) 0.019(5) 0.009(4)
C33 0.037(4) 0.097(6) 0.071(6) 0.019(5) 0.001(4) -0.002(4)
C34 0.044(5) 0.070(6) 0.056(5) -0.013(5) 0.004(4) -0.001(4)
C35 0.080(6) 0.053(5) 0.059(5) -0.005(4) 0.002(4) -0.005(4)
C36 0.053(5) 0.044(5) 0.043(5) 0.002(4) -0.003(4) -0.010(4)
C37 0.076(6) 0.059(5) 0.072(6) 0.004(5) 0.002(5) 0.005(4)
C38 0.084(6) 0.040(4) 0.064(6) 0.005(4) -0.001(5) -0.002(4)
C39 0.062(5) 0.042(5) 0.072(6) 0.006(4) -0.005(4) -0.001(4)
C40 0.058(5) 0.050(5) 0.108(7) 0.005(5) -0.032(5) -0.004(4)
C41 0.045(5) 0.052(5) 0.123(8) 0.004(5) -0.033(5) -0.006(4)
C42 0.049(5) 0.078(6) 0.089(7) 0.023(5) -0.017(5) -0.006(4)
C43 0.070(6) 0.094(7) 0.099(7) 0.035(6) 0.020(6) 0.018(6)
C44 0.076(6) 0.069(6) 0.107(8) 0.025(6) 0.026(6) 0.034(5)
C45 0.065(6) 0.071(6) 0.097(7) 0.005(5) 0.017(5) 0.011(5)
C46 0.060(5) 0.032(4) 0.058(5) -0.001(3) 0.007(4) -0.004(3)
C47 0.062(5) 0.046(5) 0.069(6) -0.001(4) -0.001(4) -0.011(4)
C48 0.039(4) 0.047(4) 0.062(5) 0.001(4) 0.002(4) -0.009(3)
C49 0.039(4) 0.051(5) 0.074(6) 0.005(4) 0.012(4) -0.012(3)
C50 0.045(4) 0.042(4) 0.080(6) 0.003(4) 0.008(4) 0.001(3)
C51 0.050(5) 0.042(4) 0.077(6) 0.005(4) 0.007(4) -0.006(3)
C52 0.185(8) 0.080(6) 0.095(6) -0.018(5) -0.013(6) 0.037(6)
C53 0.185(8) 0.083(6) 0.062(5) -0.017(5) -0.016(6) 0.018(6)
C54 0.085(7) 0.112(8) 0.060(6) 0.013(6) 0.021(5) 0.033(6)
O1 0.043(3) 0.098(4) 0.098(5) -0.036(4) -0.008(3) 0.002(3)
O2 0.045(3) 0.075(4) 0.081(4) -0.029(3) -0.013(3) 0.013(3)
O3 0.044(3) 0.042(3) 0.072(3) 0.005(3) -0.011(3) -0.003(2)
O4 0.038(3) 0.050(3) 0.061(3) 0.002(2) -0.006(2) -0.001(2)
O5 0.061(4) 0.064(3) 0.076(4) -0.002(3) -0.006(3) 0.016(3)
O6 0.064(4) 0.062(3) 0.069(4) -0.002(3) -0.003(3) 0.018(3)
O7 0.068(3) 0.051(3) 0.061(4) 0.008(3) 0.009(3) 0.014(2)
O8 0.073(4) 0.073(4) 0.074(4) 0.023(3) 0.016(3) 0.025(3)
O9 0.044(3) 0.045(3) 0.072(3) 0.017(3) 0.002(3) 0.005(2)
O10 0.045(3) 0.054(3) 0.064(3) 0.023(3) 0.001(3) 0.005(2)
O11 0.079(4) 0.064(4) 0.101(5) 0.017(3) -0.038(4) -0.012(3)
O12 0.049(3) 0.068(3) 0.062(4) 0.010(3) -0.007(3) 0.000(2)
O13 0.048(3) 0.067(4) 0.070(4) 0.019(3) -0.005(3) -0.001(2)
O14 0.044(3) 0.039(3) 0.066(3) -0.001(2) 0.005(2) -0.005(2)
O15 0.066(3) 0.041(3) 0.081(4) -0.001(3) 0.019(3) -0.005(2)
O16 0.069(3) 0.051(3) 0.069(4) -0.014(3) 0.015(3) -0.011(3)
O17 0.041(3) 0.035(3) 0.060(3) -0.003(2) 0.007(2) -0.001(2)
O18 0.043(3) 0.046(3) 0.050(3) 0.005(2) -0.003(2) 0.003(2)
O19 0.043(3) 0.044(3) 0.054(3) 0.007(2) 0.005(2) 0.010(2)
O20 0.040(3) 0.048(3) 0.057(3) -0.001(2) 0.015(2) 0.001(2)
O21 0.057(3) 0.045(3) 0.063(3) -0.002(2) 0.010(3) 0.005(2)
O22 0.056(3) 0.057(3) 0.060(3) -0.003(3) -0.001(3) -0.014(3)
O23 0.046(3) 0.055(3) 0.069(4) 0.006(3) 0.009(3) 0.002(2)
O24 0.045(3) 0.055(3) 0.063(3) 0.007(3) 0.002(3) -0.001(2)
O25 0.048(3) 0.050(3) 0.060(3) 0.008(3) -0.011(2) -0.015(2)
O26 0.056(3) 0.042(3) 0.071(4) 0.008(3) -0.013(3) -0.007(2)
O27 0.058(3) 0.050(3) 0.062(3) 0.001(3) 0.002(3) 0.003(2)
O28 0.057(3) 0.036(3) 0.054(3) 0.003(2) 0.001(2) 0.010(2)
O29 0.043(3) 0.045(3) 0.077(4) -0.003(3) -0.011(2) 0.009(2)
O30 0.047(3) 0.061(3) 0.080(4) 0.013(3) -0.011(3) 0.007(2)
O31 0.057(3) 0.075(4) 0.075(4) 0.022(3) 0.018(3) 0.017(3)
O32 0.049(3) 0.052(3) 0.092(4) 0.015(3) 0.022(3) 0.010(2)
O33 0.049(3) 0.036(3) 0.074(3) -0.001(2) 0.009(3) -0.001(2)
O34 0.040(3) 0.041(3) 0.057(3) -0.001(2) 0.004(2) -0.002(2)
O35 0.042(3) 0.040(3) 0.059(3) 0.005(2) 0.005(2) 0.000(2)
O36 0.037(3) 0.037(3) 0.071(3) -0.002(2) 0.008(2) -0.002(2)
O37 0.056(3) 0.043(3) 0.057(3) -0.011(2) -0.005(2) -0.001(2)
O38 0.039(3) 0.056(3) 0.068(4) 0.011(3) -0.001(2) -0.002(2)
O39 0.039(3) 0.047(3) 0.066(3) 0.011(2) 0.001(2) 0.003(2)
O40 0.031(2) 0.047(3) 0.056(3) -0.005(2) -0.002(2) 0.0006(19)
Mn1 0.0480(7) 0.0524(7) 0.0597(8) -0.0011(6) -0.0056(6) 0.0004(5)
Mn2 0.0488(7) 0.0498(7) 0.0662(8) -0.0047(6) -0.0062(6) 0.0076(5)
Mn3 0.0488(7) 0.0491(7) 0.0709(8) 0.0076(6) -0.0015(6) 0.0079(5)
Mn4 0.0417(7) 0.0723(8) 0.0911(10) 0.0288(7) -0.0015(6) 0.0046(6)
Mn5 0.0426(7) 0.0581(7) 0.0713(8) 0.0173(6) 0.0051(6) 0.0079(5)
Mn6 0.0495(7) 0.0390(6) 0.0700(8) 0.0045(6) 0.0099(6) 0.0024(5)
Mn7 0.0396(6) 0.0416(6) 0.0614(7) 0.0060(5) 0.0038(5) 0.0001(5)
Mn9 0.0415(6) 0.0451(6) 0.0574(7) 0.0009(5) 0.0026(5) 0.0023(5)
Mn8 0.0358(6) 0.0411(6) 0.0590(7) 0.0020(5) -0.0002(5) -0.0004(4)
Mn10 0.0386(6) 0.0465(6) 0.0603(8) 0.0030(6) -0.0017(5) -0.0030(5)
Mn11 0.0558(7) 0.0407(6) 0.0584(8) -0.0043(5) 0.0052(6) -0.0080(5)
Cl 0.0482(14) 0.0482(14) 0.087(3) 0.000 0.000 0.000
O41 0.124(6) 0.111(6) 0.183(8) 0.064(5) 0.024(5) 0.010(4)
O1W 0.170(7) 0.234(7) 0.258(8) 0.014(6) -0.044(6) 0.007(6)
O2W 0.175(9) 0.157(9) 0.185(9) -0.005(7) -0.019(7) -0.055(7)
OH 0.186(7) 0.158(6) 0.187(7) 0.048(5) 0.033(5) -0.007(5)

loop_
_atom_type_symbol
_atom_type_description
_atom_type_scat_dispersion_real
_atom_type_scat_dispersion_imag
_atom_type_scat_source
C C 0.0033 0.0016 'International Tables Vol C Tables 4.2.6.8 and 6.1.1.4'
H H 0.0000 0.0000 'International Tables Vol C Tables 4.2.6.8 and 6.1.1.4'
N N 0.0061 0.0033 'International Tables Vol C Tables 4.2.6.8 and 6.1.1.4'
O O 0.0106 0.0060 'International Tables Vol C Tables 4.2.6.8 and 6.1.1.4'
Mn Mn 0.3368 0.7283 'International Tables Vol C Tables 4.2.6.8 and 6.1.1.4'
Cl Cl 0.1484 0.1585 'International Tables Vol C Tables 4.2.6.8 and 6.1.1.4'

loop_
_geom_angle_atom_site_label_1
_geom_angle_atom_site_label_2
_geom_angle_atom_site_label_3
_geom_angle
_geom_angle_site_symmetry_1
_geom_angle_site_symmetry_3
C5 N1 C1 114.8(7) . .
C5 N1 Mn1 125.1(6) . .
C1 N1 Mn1 119.7(6) . .
N1 C1 C2 122.3(10) . .
N1 C1 H1 118.9 . .
C2 C1 H1 118.9 . .
C3 C2 C1 119.9(11) . .
C3 C2 H2 120.1 . .
C1 C2 H2 120.1 . .
C2 C3 C4 120.7(10) . .
C2 C3 H3 119.6 . .
C4 C3 H3 119.6 . .
C5 C4 C3 115.5(9) . .
C5 C4 H4 122.2 . .
C3 C4 H4 122.2 . .
N1 C5 C4 126.7(8) . .
N1 C5 H5 116.6 . .
C4 C5 H5 116.6 . .
C10B N2 C6A 82.1(15) . .
C10B N2 C10A 52.2(13) . .
C6A N2 C10A 107.2(16) . .
C10B N2 C6B 109.2(12) . .
C6A N2 C6B 54.6(10) . .
C10A N2 C6B 87.6(13) . .
C10B N2 Mn4 131.1(9) . .
C6A N2 Mn4 116.4(14) . .
C10A N2 Mn4 136.4(13) . .
C6B N2 Mn4 118.4(9) . .
N2 C6A C7A 128(3) . .
N2 C6A H6A 115.8 . .
C7A C6A H6A 115.8 . .
C8 C7A C6A 128(3) . .
C8 C7A H7A 115.8 . .
C6A C7A H7A 115.8 . .
C9B C8 C7A 76.1(18) . .
C9B C8 C9A 50.7(15) . .
C7A C8 C9A 104(2) . .
C9B C8 C7B 102.5(18) . .
C7A C8 C7B 55.0(13) . .
C9A C8 C7B 85.2(16) . .
C9B C8 H8A 135.2 . .
C7A C8 H8A 127.9 . .
C9A C8 H8A 127.9 . .
C7B C8 H8A 122.3 . .
C9B C8 H8B 128.8 . .
C7A C8 H8B 130.5 . .
C9A C8 H8B 124.9 . .
C7B C8 H8B 128.8 . .
C8 C9A C10A 128(3) . .
C8 C9A H9A 115.9 . .
C10A C9A H9A 115.9 . .
N2 C10A C9A 123(2) . .
N2 C10A H10A 118.3 . .
C9A C10A H10A 118.3 . .
C7B C6B N2 123.2(15) . .
C7B C6B H6B 118.4 . .
N2 C6B H6B 118.4 . .
C6B C7B C8 126.9(18) . .
C6B C7B H7B 116.5 . .
C8 C7B H7B 116.5 . .
C8 C9B C10B 133(2) . .
C8 C9B H9B 113.5 . .
C10B C9B H9B 113.5 . .
N2 C10B C9B 125.0(16) . .
N2 C10B H10B 117.5 . .
C9B C10B H10B 117.5 . .
C12 C11 H11A 109.5 . .
C12 C11 H11B 109.5 . .
H11A C11 H11B 109.5 . .
C12 C11 H11C 109.5 . .
H11A C11 H11C 109.5 . .
H11B C11 H11C 109.5 . .
O1 C12 O2 126.0(8) . .
O1 C12 C11 120.0(8) . .
O2 C12 C11 113.9(8) . .
C14 C13 H13A 109.5 . .
C14 C13 H13B 109.5 . .
H13A C13 H13B 109.5 . .
C14 C13 H13C 109.5 . .
H13A C13 H13C 109.5 . .
H13B C13 H13C 109.5 . .
O4 C14 O3 122.0(6) . .
O4 C14 C13 118.4(6) . .
O3 C14 C13 119.5(6) . .
C16 C15 H15A 109.5 . .
C16 C15 H15B 109.5 . .
H15A C15 H15B 109.5 . .
C16 C15 H15C 109.5 . .
H15A C15 H15C 109.5 . .
H15B C15 H15C 109.5 . .
O6 C16 O5 125.0(8) . .
O6 C16 C15 118.3(7) . .
O5 C16 C15 116.6(8) . .
C18 C17 H17A 109.5 . .
C18 C17 H17B 109.5 . .
H17A C17 H17B 109.5 . .
C18 C17 H17C 109.5 . .
H17A C17 H17C 109.5 . .
H17B C17 H17C 109.5 . .
O7 C18 O8 128.6(8) . .
O7 C18 C17 114.2(8) . .
O8 C18 C17 117.1(9) . .
C20 C19 H19A 109.5 . .
C20 C19 H19B 109.5 . .
H19A C19 H19B 109.5 . .
C20 C19 H19C 109.5 . .
H19A C19 H19C 109.5 . .
H19B C19 H19C 109.5 . .
O10 C20 O9 123.3(6) . .
O10 C20 C19 117.9(6) . .
O9 C20 C19 118.8(6) . .
C22 C21 H21A 109.5 . .
C22 C21 H21B 109.5 . .
H21A C21 H21B 109.5 . .
C22 C21 H21C 109.5 . .
H21A C21 H21C 109.5 . .
H21B C21 H21C 109.5 . .
O11 C22 O12 123.7(8) . .
O11 C22 C21 119.8(8) . .
O12 C22 C21 116.5(7) . .
C24 C23 H23A 109.5 . .
C24 C23 H23B 109.5 . .
H23A C23 H23B 109.5 . .
C24 C23 H23C 109.5 . .
H23A C23 H23C 109.5 . .
H23B C23 H23C 109.5 . .
O13 C24 O14 124.3(7) . .
O13 C24 C23 119.3(7) . .
O14 C24 C23 116.4(8) . .
C26 C25 H25A 109.5 . .
C26 C25 H25B 109.5 . .
H25A C25 H25B 109.5 . .
C26 C25 H25C 109.5 . .
H25A C25 H25C 109.5 . .
H25B C25 H25C 109.5 . .
O16 C26 O15 125.3(7) . .
O16 C26 C25 119.5(9) . .
O15 C26 C25 115.2(8) . .
C28 C27 H27A 109.5 . .
C28 C27 H27B 109.5 . .
H27A C27 H27B 109.5 . .
C28 C27 H27C 109.5 . .
H27A C27 H27C 109.5 . .
H27B C27 H27C 109.5 . .
O18 C28 O17 125.2(6) . .
O18 C28 C27 120.7(6) . .
O17 C28 C27 114.1(7) . .
C30 C29 H29A 109.5 . .
C30 C29 H29B 109.5 . .
H29A C29 H29B 109.5 . .
C30 C29 H29C 109.5 . .
H29A C29 H29C 109.5 . .
H29B C29 H29C 109.5 . .
O19 C30 O20 124.7(7) . .
O19 C30 C29 117.7(7) . .
O20 C30 C29 117.6(6) . .
C32 C31 H31A 109.5 . .
C32 C31 H31B 109.5 . .
H31A C31 H31B 109.5 . .
C32 C31 H31C 109.5 . .
H31A C31 H31C 109.5 . .
H31B C31 H31C 109.5 . .
O22 C32 O21 124.6(7) 15_665 .
O22 C32 C31 119.8(7) 15_665 .
O21 C32 C31 115.6(8) . .
C34 C33 H33A 109.5 . .
C34 C33 H33B 109.5 . .
H33A C33 H33B 109.5 . .
C34 C33 H33C 109.5 . .
H33A C33 H33C 109.5 . .
H33B C33 H33C 109.5 . .
O24 C34 O23 123.5(7) . .
O24 C34 C33 121.9(7) . .
O23 C34 C33 114.6(7) . .
C36 C35 H35A 109.5 . .
C36 C35 H35B 109.5 . .
H35A C35 H35B 109.5 . .
C36 C35 H35C 109.5 . .
H35A C35 H35C 109.5 . .
H35B C35 H35C 109.5 . .
O26 C36 O25 126.4(7) . .
O26 C36 C35 119.0(7) . .
O25 C36 C35 114.6(7) . .
O27 C37 C38 112.4(6) . .
O27 C37 H37A 109.1 . .
C38 C37 H37A 109.1 . .
O27 C37 H37B 109.1 . .
C38 C37 H37B 109.1 . .
H37A C37 H37B 107.8 . .
C39 C38 C37 112.5(7) . .
C39 C38 H38A 109.1 . .
C37 C38 H38A 109.1 . .
C39 C38 H38B 109.1 . .
C37 C38 H38B 109.1 . .
H38A C38 H38B 107.8 . .
O28 C39 C38 111.2(6) . .
O28 C39 H39A 109.4 . .
C38 C39 H39A 109.4 . .
O28 C39 H39B 109.4 . .
C38 C39 H39B 109.4 . .
H39A C39 H39B 108.0 . .
O29 C40 C41 110.1(7) . .
O29 C40 H40A 109.6 . .
C41 C40 H40A 109.6 . .
O29 C40 H40B 109.6 . .
C41 C40 H40B 109.6 . .
H40A C40 H40B 108.1 . .
C42 C41 C40 111.9(6) . .
C42 C41 H41A 109.2 . .
C40 C41 H41A 109.2 . .
C42 C41 H41B 109.2 . .
C40 C41 H41B 109.2 . .
H41A C41 H41B 107.9 . .
O30 C42 C41 113.3(6) . .
O30 C42 H42A 108.9 . .
C41 C42 H42A 108.9 . .
O30 C42 H42B 108.9 . .
C41 C42 H42B 108.9 . .
H42A C42 H42B 107.7 . .
O31 C43 C44 111.7(7) . .
O31 C43 H43A 109.3 . .
C44 C43 H43A 109.3 . .
O31 C43 H43B 109.3 . .
C44 C43 H43B 109.3 . .
H43A C43 H43B 108.0 . .
C43 C44 C45 113.1(7) . .
C43 C44 H44A 109.0 . .
C45 C44 H44A 109.0 . .
C43 C44 H44B 109.0 . .
C45 C44 H44B 109.0 . .
H44A C44 H44B 107.8 . .
O32 C45 C44 108.5(7) . .
O32 C45 H45A 110.0 . .
C44 C45 H45A 110.0 . .
O32 C45 H45B 110.0 . .
C44 C45 H45B 110.0 . .
H45A C45 H45B 108.4 . .
O33 C46 C47 110.7(6) . .
O33 C46 H46A 109.5 . .
C47 C46 H46A 109.5 . .
O33 C46 H46B 109.5 . .
C47 C46 H46B 109.5 . .
H46A C46 H46B 108.1 . .
C48 C47 C46 115.5(6) . .
C48 C47 H47A 108.4 . .
C46 C47 H47A 108.4 . .
C48 C47 H47B 108.4 . .
C46 C47 H47B 108.4 . .
H47A C47 H47B 107.5 . .
O34 C48 C47 110.3(5) . .
O34 C48 H48A 109.6 . .
C47 C48 H48A 109.6 . .
O34 C48 H48B 109.6 . .
C47 C48 H48B 109.6 . .
H48A C48 H48B 108.1 . .
O35 C49 C50 111.6(6) . .
O35 C49 H49A 109.3 . .
C50 C49 H49A 109.3 . .
O35 C49 H49B 109.3 . .
C50 C49 H49B 109.3 . .
H49A C49 H49B 108.0 . .
C49 C50 C51 114.9(6) . .
C49 C50 H50A 108.5 . .
C51 C50 H50A 108.5 . .
C49 C50 H50B 108.5 . .
C51 C50 H50B 108.5 . .
H50A C50 H50B 107.5 . .
O36 C51 C50 111.7(5) . .
O36 C51 H51A 109.3 . .
C50 C51 H51A 109.3 . .
O36 C51 H51B 109.3 . .
C50 C51 H51B 109.3 . .
H51A C51 H51B 107.9 . .
O37 C52 C53 112.1(8) . .
O37 C52 H52A 109.2 . .
C53 C52 H52A 109.2 . .
O37 C52 H52B 109.2 . .
C53 C52 H52B 109.2 . .
H52A C52 H52B 107.9 . .
C54 C53 C52 109.1(9) . .
C54 C53 H53A 109.9 . .
C52 C53 H53A 109.9 . .
C54 C53 H53B 109.9 . .
C52 C53 H53B 109.9 . .
H53A C53 H53B 108.3 . .
O38 C54 C53 114.0(7) . .
O38 C54 H54A 108.7 . .
C53 C54 H54A 108.7 . .
O38 C54 H54B 108.7 . .
C53 C54 H54B 108.7 . .
H54A C54 H54B 107.6 . .
C12 O1 Mn1 131.5(6) . .
C12 O2 Mn2 129.4(5) . .
C14 O3 Mn1 129.8(4) . .
C14 O3 Mn2 140.1(4) . .
Mn1 O3 Mn2 90.05(18) . .
C14 O4 Mn8 135.0(4) . .
C14 O4 Mn10 133.4(4) . .
Mn8 O4 Mn10 89.84(16) . .
C16 O5 Mn2 125.7(5) . .
C16 O6 Mn3 127.1(5) . .
C18 O7 Mn3 130.4(5) . .
C18 O8 Mn4 127.3(5) . .
C20 O9 Mn4 131.4(5) . .
C20 O9 Mn3 140.5(4) . .
Mn4 O9 Mn3 87.92(17) . .
C20 O10 Mn5 132.8(4) . .
C20 O10 Mn7 137.0(4) . .
Mn5 O10 Mn7 90.20(18) . .
C22 O11 Mn4 134.4(6) . .
C22 O12 Mn5 135.2(5) . .
C24 O13 Mn5 130.3(5) . .
C24 O14 Mn11 138.2(5) . .
C24 O14 Mn6 121.7(5) . .
Mn11 O14 Mn6 95.41(17) . .
C26 O15 Mn6 131.0(5) . .
C26 O16 Mn11 133.0(5) . .
C28 O17 Mn6 121.4(4) . .
C28 O17 Mn11 133.1(4) . .
Mn6 O17 Mn11 99.46(18) . .
C28 O18 Mn7 130.1(4) . .
C30 O19 Mn8 131.4(5) . .
C30 O20 Mn9 121.0(4) . .
C30 O20 Mn11 134.2(4) . 15_665
Mn9 O20 Mn11 98.09(19) . 15_665
C32 O21 Mn9 131.2(5) . .
C32 O22 Mn11 132.8(5) 16_645 .
C34 O23 Mn11 137.7(5) . 15_665
C34 O23 Mn9 122.4(4) . .
Mn11 O23 Mn9 96.64(19) 15_665 .
C34 O24 Mn10 130.3(5) . .
C36 O25 Mn10 133.8(4) . .
C36 O26 Mn1 133.5(5) . .
C37 O27 Mn2 119.6(4) . .
C37 O27 Mn1 125.4(4) . .
Mn2 O27 Mn1 107.1(2) . .
C39 O28 Mn2 123.9(4) . .
C39 O28 Mn3 121.9(4) . .
Mn2 O28 Mn3 99.5(2) . .
C40 O29 Mn3 123.5(4) . .
C40 O29 Mn2 122.3(5) . .
Mn3 O29 Mn2 99.1(2) . .
C42 O30 Mn3 121.2(5) . .
C42 O30 Mn4 121.9(4) . .
Mn3 O30 Mn4 108.3(2) . .
C43 O31 Mn5 121.9(5) . .
C43 O31 Mn4 118.8(5) . .
Mn5 O31 Mn4 118.2(3) . .
C45 O32 Mn6 122.7(5) . .
C45 O32 Mn5 125.2(5) . .
Mn6 O32 Mn5 95.4(2) . .
C46 O33 Mn7 119.8(4) . .
C46 O33 Mn6 126.8(4) . .
Mn7 O33 Mn6 91.29(17) . .
C48 O34 Mn7 121.4(4) . .
C48 O34 Mn8 121.3(4) . .
Mn7 O34 Mn8 99.94(18) . .
C49 O35 Mn8 120.1(4) . .
C49 O35 Mn7 121.3(4) . .
Mn8 O35 Mn7 100.87(19) . .
C51 O36 Mn8 121.5(4) . .
C51 O36 Mn9 123.8(4) . .
Mn8 O36 Mn9 91.10(17) . .
C52 O37 Mn9 129.8(5) . .
C52 O37 Mn10 130.1(5) . .
Mn9 O37 Mn10 96.5(2) . .
C54 O38 Mn10 117.9(4) . .
C54 O38 Mn1 117.7(4) . .
Mn10 O38 Mn1 118.9(2) . .
Mn6 O39 Mn5 98.7(2) . .
Mn6 O39 Mn7 100.7(2) . .
Mn5 O39 Mn7 115.9(2) . .
Mn9 O40 Mn10 98.86(19) . .
Mn9 O40 Mn8 98.50(18) . .
Mn10 O40 Mn8 115.5(2) . .
O38 Mn1 O26 88.70(19) . .
O38 Mn1 O1 90.6(2) . .
O26 Mn1 O1 177.6(2) . .
O38 Mn1 O27 171.87(18) . .
O26 Mn1 O27 97.72(18) . .
O1 Mn1 O27 82.82(19) . .
O38 Mn1 N1 97.0(2) . .
O26 Mn1 N1 93.2(2) . .
O1 Mn1 N1 89.1(2) . .
O27 Mn1 N1 87.6(2) . .
O38 Mn1 O3 97.05(17) . .
O26 Mn1 O3 93.57(18) . .
O1 Mn1 O3 84.3(2) . .
O27 Mn1 O3 77.64(17) . .
N1 Mn1 O3 164.5(2) . .
O27 Mn2 O28 93.0(2) . .
O27 Mn2 O29 168.0(2) . .
O28 Mn2 O29 78.65(19) . .
O27 Mn2 O2 95.5(2) . .
O28 Mn2 O2 171.4(2) . .
O29 Mn2 O2 92.7(2) . .
O27 Mn2 O5 98.9(2) . .
O28 Mn2 O5 90.93(19) . .
O29 Mn2 O5 89.97(19) . .
O2 Mn2 O5 89.2(2) . .
O27 Mn2 O3 81.09(18) . .
O28 Mn2 O3 96.19(17) . .
O29 Mn2 O3 91.13(17) . .
O2 Mn2 O3 83.67(18) . .
O5 Mn2 O3 172.87(18) . .
O27 Mn2 Mn3 132.97(15) . .
O28 Mn2 Mn3 40.38(13) . .
O29 Mn2 Mn3 40.45(13) . .
O2 Mn2 Mn3 131.33(16) . .
O5 Mn2 Mn3 80.40(15) . .
O3 Mn2 Mn3 104.89(12) . .
O30 Mn3 O28 169.56(19) . .
O30 Mn3 O29 93.9(2) . .
O28 Mn3 O29 78.42(18) . .
O30 Mn3 O7 95.2(2) . .
O28 Mn3 O7 92.2(2) . .
O29 Mn3 O7 170.6(2) . .
O30 Mn3 O6 95.5(2) . .
O28 Mn3 O6 91.4(2) . .
O29 Mn3 O6 88.6(2) . .
O7 Mn3 O6 92.8(2) . .
O30 Mn3 O9 80.42(19) . .
O28 Mn3 O9 93.13(17) . .
O29 Mn3 O9 95.12(17) . .
O7 Mn3 O9 84.18(19) . .
O6 Mn3 O9 174.65(19) . .
O30 Mn3 Mn2 133.79(17) . .
O28 Mn3 Mn2 40.12(13) . .
O29 Mn3 Mn2 40.47(14) . .
O7 Mn3 Mn2 130.74(16) . .
O6 Mn3 Mn2 79.87(15) . .
O9 Mn3 Mn2 105.45(11) . .
O30 Mn3 Mn4 38.50(16) . .
O28 Mn3 Mn4 137.15(14) . .
O29 Mn3 Mn4 107.40(15) . .
O7 Mn3 Mn4 78.67(16) . .
O6 Mn3 Mn4 130.44(16) . .
O9 Mn3 Mn4 44.65(11) . .
Mn2 Mn3 Mn4 140.65(5) . .
O31 Mn4 O30 174.1(2) . .
O31 Mn4 O11 88.6(2) . .
O30 Mn4 O11 93.6(2) . .
O31 Mn4 O8 90.5(2) . .
O30 Mn4 O8 87.0(2) . .
O11 Mn4 O8 176.5(2) . .
O31 Mn4 N2 92.4(3) . .
O30 Mn4 N2 93.2(3) . .
O11 Mn4 N2 87.7(3) . .
O8 Mn4 N2 95.8(3) . .
O31 Mn4 O9 96.27(19) . .
O30 Mn4 O9 78.12(18) . .
O11 Mn4 O9 92.58(19) . .
O8 Mn4 O9 84.11(18) . .
N2 Mn4 O9 171.3(3) . .
O31 Mn4 Mn3 140.83(14) . .
O30 Mn4 Mn3 33.22(13) . .
O11 Mn4 Mn3 104.77(17) . .
O8 Mn4 Mn3 73.87(15) . .
N2 Mn4 Mn3 124.2(2) . .
O9 Mn4 Mn3 47.43(12) . .
O31 Mn5 O39 173.6(2) . .
O31 Mn5 O32 93.7(2) . .
O39 Mn5 O32 80.37(19) . .
O31 Mn5 O12 96.0(2) . .
O39 Mn5 O12 90.0(2) . .
O32 Mn5 O12 169.6(2) . .
O31 Mn5 O13 91.0(2) . .
O39 Mn5 O13 91.42(19) . .
O32 Mn5 O13 88.5(2) . .
O12 Mn5 O13 87.9(2) . .
O31 Mn5 O10 99.93(19) . .
O39 Mn5 O10 77.80(17) . .
O32 Mn5 O10 91.73(19) . .
O12 Mn5 O10 89.98(19) . .
O13 Mn5 O10 169.02(18) . .
O31 Mn5 Mn6 134.90(18) . .
O39 Mn5 Mn6 39.89(14) . .
O32 Mn5 Mn6 42.14(14) . .
O12 Mn5 Mn6 127.58(15) . .
O13 Mn5 Mn6 80.97(14) . .
O10 Mn5 Mn6 91.82(13) . .
O39 Mn6 O15 173.1(2) . .
O39 Mn6 O32 82.2(2) . .
O15 Mn6 O32 93.6(2) . .
O39 Mn6 O17 92.69(18) . .
O15 Mn6 O17 92.3(2) . .
O32 Mn6 O17 169.76(19) . .
O39 Mn6 O33 79.41(18) . .
O15 Mn6 O33 95.2(2) . .
O32 Mn6 O33 90.32(18) . .
O17 Mn6 O33 97.49(17) . .
O39 Mn6 O14 91.41(18) . .
O15 Mn6 O14 94.2(2) . .
O32 Mn6 O14 91.48(18) . .
O17 Mn6 O14 79.74(17) . .
O33 Mn6 O14 170.32(17) . .
O39 Mn6 Mn5 41.44(13) . .
O15 Mn6 Mn5 135.49(16) . .
O32 Mn6 Mn5 42.46(15) . .
O17 Mn6 Mn5 130.06(13) . .
O33 Mn6 Mn5 92.34(13) . .
O14 Mn6 Mn5 82.61(12) . .
O39 Mn6 Mn7 40.41(13) . .
O15 Mn6 Mn7 135.03(16) . .
O32 Mn6 Mn7 93.25(15) . .
O17 Mn6 Mn7 88.47(13) . .
O33 Mn6 Mn7 40.39(12) . .
O14 Mn6 Mn7 129.97(12) . .
Mn5 Mn6 Mn7 68.56(4) . .
O33 Mn7 O39 85.71(19) . .
O33 Mn7 O34 96.20(18) . .
O39 Mn7 O34 177.9(2) . .
O33 Mn7 O35 174.75(19) . .
O39 Mn7 O35 99.14(18) . .
O34 Mn7 O35 78.98(17) . .
O33 Mn7 O18 85.82(18) . .
O39 Mn7 O18 84.01(18) . .
O34 Mn7 O18 96.93(18) . .
O35 Mn7 O18 92.65(17) . .
O33 Mn7 O10 91.25(18) . .
O39 Mn7 O10 76.06(17) . .
O34 Mn7 O10 103.03(17) . .
O35 Mn7 O10 91.87(17) . .
O18 Mn7 O10 160.02(17) . .
O33 Mn7 Mn6 48.33(13) . .
O39 Mn7 Mn6 38.91(14) . .
O34 Mn7 Mn6 143.14(13) . .
O35 Mn7 Mn6 135.92(13) . .
O18 Mn7 Mn6 73.98(13) . .
O10 Mn7 Mn6 89.34(12) . .
O33 Mn7 Mn8 135.68(14) . .
O39 Mn7 Mn8 137.78(14) . .
O34 Mn7 Mn8 40.49(12) . .
O35 Mn7 Mn8 39.22(12) . .
O18 Mn7 Mn8 90.32(13) . .
O10 Mn7 Mn8 105.32(12) . .
Mn6 Mn7 Mn8 163.92(5) . .
O40 Mn9 O37 81.41(18) . .
O40 Mn9 O21 172.1(2) . .
O37 Mn9 O21 92.08(19) . .
O40 Mn9 O20 94.88(18) . .
O37 Mn9 O20 173.24(18) . .
O21 Mn9 O20 92.03(19) . .
O40 Mn9 O36 80.90(16) . .
O37 Mn9 O36 88.93(18) . .
O21 Mn9 O36 94.60(18) . .
O20 Mn9 O36 96.09(18) . .
O40 Mn9 O23 90.40(17) . .
O37 Mn9 O23 93.88(19) . .
O21 Mn9 O23 94.51(18) . .
O20 Mn9 O23 80.44(18) . .
O36 Mn9 O23 170.36(17) . .
O40 Mn9 Mn10 41.06(13) . .
O37 Mn9 Mn10 41.81(13) . .
O21 Mn9 Mn10 133.33(15) . .
O20 Mn9 Mn10 133.15(13) . .
O36 Mn9 Mn10 91.74(12) . .
O23 Mn9 Mn10 84.29(13) . .
O40 Mn9 Mn8 41.51(12) . .
O37 Mn9 Mn8 93.07(14) . .
O21 Mn9 Mn8 135.28(14) . .
O20 Mn9 Mn8 87.77(13) . .
O36 Mn9 Mn8 41.19(11) . .
O23 Mn9 Mn8 129.33(13) . .
Mn10 Mn9 Mn8 68.75(4) . .
O36 Mn8 O35 96.03(18) . .
O36 Mn8 O40 85.75(17) . .
O35 Mn8 O40 177.99(19) . .
O36 Mn8 O34 174.37(18) . .
O35 Mn8 O34 78.76(17) . .
O40 Mn8 O34 99.43(17) . .
O36 Mn8 O19 87.61(18) . .
O35 Mn8 O19 93.47(17) . .
O40 Mn8 O19 85.65(17) . .
O34 Mn8 O19 90.56(17) . .
O36 Mn8 O4 91.03(18) . .
O35 Mn8 O4 103.81(17) . .
O40 Mn8 O4 77.06(16) . .
O34 Mn8 O4 92.29(17) . .
O19 Mn8 O4 162.71(16) . .
O36 Mn8 Mn9 47.71(12) . .
O35 Mn8 Mn9 141.45(13) . .
O40 Mn8 Mn9 39.99(12) . .
O34 Mn8 Mn9 136.69(13) . .
O19 Mn8 Mn9 75.13(12) . .
O4 Mn8 Mn9 91.26(11) . .
O36 Mn8 Mn7 134.94(13) . .
O35 Mn8 Mn7 39.91(13) . .
O40 Mn8 Mn7 138.16(13) . .
O34 Mn8 Mn7 39.57(12) . .
O19 Mn8 Mn7 86.77(12) . .
O4 Mn8 Mn7 106.12(11) . .
Mn9 Mn8 Mn7 161.79(5) . .
O38 Mn10 O40 171.64(19) . .
O38 Mn10 O37 93.6(2) . .
O40 Mn10 O37 80.36(19) . .
O38 Mn10 O25 95.6(2) . .
O40 Mn10 O25 90.67(19) . .
O37 Mn10 O25 170.6(2) . .
O38 Mn10 O24 96.85(19) . .
O40 Mn10 O24 88.72(17) . .
O37 Mn10 O24 87.12(18) . .
O25 Mn10 O24 89.88(18) . .
O38 Mn10 O4 97.20(18) . .
O40 Mn10 O4 77.37(16) . .
O37 Mn10 O4 92.45(17) . .
O25 Mn10 O4 88.30(17) . .
O24 Mn10 O4 165.95(18) . .
O38 Mn10 Mn9 134.99(16) . .
O40 Mn10 Mn9 40.08(12) . .
O37 Mn10 Mn9 41.72(14) . .
O25 Mn10 Mn9 128.91(14) . .
O24 Mn10 Mn9 78.93(13) . .
O4 Mn10 Mn9 91.41(11) . .
O22 Mn11 O16 91.7(2) . .
O22 Mn11 O14 171.05(18) . .
O16 Mn11 O14 88.32(18) . .
O22 Mn11 O23 86.77(18) . 16_645
O16 Mn11 O23 102.96(18) . 16_645
O14 Mn11 O23 101.95(17) . 16_645
O22 Mn11 O17 94.58(17) . .
O16 Mn11 O17 84.84(17) . .
O14 Mn11 O17 76.51(16) . .
O23 Mn11 O17 172.06(16) 16_645 .
O22 Mn11 O20 87.80(18) . 16_645
O16 Mn11 O20 178.15(19) . 16_645
O14 Mn11 O20 92.48(16) . 16_645
O23 Mn11 O20 75.24(16) 16_645 16_645
O17 Mn11 O20 96.97(15) . 16_645
O41 Cl O41 108.3(4) 2_755 16_645
O41 Cl O41 111.8(7) 2_755 .
O41 Cl O41 108.3(4) 16_645 .
O41 Cl O41 108.3(4) 2_755 15_665
O41 Cl O41 111.8(7) 16_645 15_665
O41 Cl O41 108.3(4) . 15_665

loop_
_geom_bond_atom_site_label_1
_geom_bond_atom_site_label_2
_geom_bond_distance
_geom_bond_site_symmetry_2
N1 C5 1.318(9) .
N1 C1 1.377(10) .
N1 Mn1 2.214(6) .
C1 C2 1.381(13) .
C1 H1 0.9300 .
C2 C3 1.312(14) .
C2 H2 0.9300 .
C3 C4 1.405(13) .
C3 H3 0.9300 .
C4 C5 1.370(11) .
C4 H4 0.9300 .
C5 H5 0.9300 .
N2 C10B 1.292(9) .
N2 C6A 1.30(3) .
N2 C10A 1.402(10) .
N2 C6B 1.409(10) .
N2 Mn4 2.257(8) .
C6A C7A 1.397(10) .
C6A H6A 0.9300 .
C7A C8 1.354(19) .
C7A H7A 0.9300 .
C8 C9B 1.304(16) .
C8 C9A 1.379(9) .
C8 C7B 1.440(9) .
C8 H8A 0.9300 .
C8 H8B 0.9300 .
C9A C10A 1.422(9) .
C9A H9A 0.9300 .
C10A H10A 0.9300 .
C6B C7B 1.411(16) .
C6B H6B 0.9300 .
C7B H7B 0.9300 .
C9B C10B 1.414(9) .
C9B H9B 0.9300 .
C10B H10B 0.9300 .
C11 C12 1.507(11) .
C11 H11A 0.9600 .
C11 H11B 0.9600 .
C11 H11C 0.9600 .
C12 O1 1.219(9) .
C12 O2 1.306(9) .
C13 C14 1.512(9) .
C13 H13A 0.9600 .
C13 H13B 0.9600 .
C13 H13C 0.9600 .
C14 O4 1.252(7) .
C14 O3 1.284(8) .
C15 C16 1.497(11) .
C15 H15A 0.9600 .
C15 H15B 0.9600 .
C15 H15C 0.9600 .
C16 O6 1.236(9) .
C16 O5 1.260(9) .
C17 C18 1.511(11) .
C17 H17A 0.9600 .
C17 H17B 0.9600 .
C17 H17C 0.9600 .
C18 O7 1.252(9) .
C18 O8 1.255(9) .
C19 C20 1.518(9) .
C19 H19A 0.9600 .
C19 H19B 0.9600 .
C19 H19C 0.9600 .
C20 O10 1.234(8) .
C20 O9 1.267(7) .
C21 C22 1.501(11) .
C21 H21A 0.9600 .
C21 H21B 0.9600 .
C21 H21C 0.9600 .
C22 O11 1.259(9) .
C22 O12 1.268(9) .
C23 C24 1.522(9) .
C23 H23A 0.9600 .
C23 H23B 0.9600 .
C23 H23C 0.9600 .
C24 O13 1.224(9) .
C24 O14 1.304(9) .
C25 C26 1.515(10) .
C25 H25A 0.9600 .
C25 H25B 0.9600 .
C25 H25C 0.9600 .
C26 O16 1.259(9) .
C26 O15 1.263(9) .
C27 C28 1.495(9) .
C27 H27A 0.9600 .
C27 H27B 0.9600 .
C27 H27C 0.9600 .
C28 O18 1.216(8) .
C28 O17 1.317(8) .
C29 C30 1.497(9) .
C29 H29A 0.9600 .
C29 H29B 0.9600 .
C29 H29C 0.9600 .
C30 O19 1.242(7) .
C30 O20 1.296(8) .
C31 C32 1.479(10) .
C31 H31A 0.9600 .
C31 H31B 0.9600 .
C31 H31C 0.9600 .
C32 O22 1.249(9) 15_665
C32 O21 1.283(8) .
C33 C34 1.518(9) .
C33 H33A 0.9600 .
C33 H33B 0.9600 .
C33 H33C 0.9600 .
C34 O24 1.215(8) .
C34 O23 1.318(9) .
C35 C36 1.486(9) .
C35 H35A 0.9600 .
C35 H35B 0.9600 .
C35 H35C 0.9600 .
C36 O26 1.220(8) .
C36 O25 1.285(8) .
C37 O27 1.422(8) .
C37 C38 1.496(10) .
C37 H37A 0.9700 .
C37 H37B 0.9700 .
C38 C39 1.495(9) .
C38 H38A 0.9700 .
C38 H38B 0.9700 .
C39 O28 1.435(7) .
C39 H39A 0.9700 .
C39 H39B 0.9700 .
C40 O29 1.447(8) .
C40 C41 1.527(11) .
C40 H40A 0.9700 .
C40 H40B 0.9700 .
C41 C42 1.525(10) .
C41 H41A 0.9700 .
C41 H41B 0.9700 .
C42 O30 1.402(9) .
C42 H42A 0.9700 .
C42 H42B 0.9700 .
C43 O31 1.413(9) .
C43 C44 1.534(12) .
C43 H43A 0.9700 .
C43 H43B 0.9700 .
C44 C45 1.556(11) .
C44 H44A 0.9700 .
C44 H44B 0.9700 .
C45 O32 1.442(8) .
C45 H45A 0.9700 .
C45 H45B 0.9700 .
C46 O33 1.450(7) .
C46 C47 1.521(9) .
C46 H46A 0.9700 .
C46 H46B 0.9700 .
C47 C48 1.486(9) .
C47 H47A 0.9700 .
C47 H47B 0.9700 .
C48 O34 1.449(7) .
C48 H48A 0.9700 .
C48 H48B 0.9700 .
C49 O35 1.470(7) .
C49 C50 1.503(9) .
C49 H49A 0.9700 .
C49 H49B 0.9700 .
C50 C51 1.515(9) .
C50 H50A 0.9700 .
C50 H50B 0.9700 .
C51 O36 1.430(7) .
C51 H51A 0.9700 .
C51 H51B 0.9700 .
C52 O37 1.344(10) .
C52 C53 1.510(12) .
C52 H52A 0.9700 .
C52 H52B 0.9700 .
C53 C54 1.455(12) .
C53 H53A 0.9700 .
C53 H53B 0.9700 .
C54 O38 1.441(9) .
C54 H54A 0.9700 .
C54 H54B 0.9700 .
O1 Mn1 2.158(5) .
O2 Mn2 1.948(5) .
O3 Mn1 2.224(5) .
O3 Mn2 2.358(5) .
O4 Mn8 2.297(5) .
O4 Mn10 2.300(4) .
O5 Mn2 2.149(5) .
O6 Mn3 2.152(5) .
O7 Mn3 1.947(5) .
O8 Mn4 2.139(6) .
O9 Mn4 2.270(5) .
O9 Mn3 2.379(5) .
O10 Mn5 2.260(5) .
O10 Mn7 2.330(5) .
O11 Mn4 2.120(6) .
O12 Mn5 1.961(5) .
O13 Mn5 2.182(5) .
O14 Mn11 2.148(5) .
O14 Mn6 2.272(4) .
O15 Mn6 1.927(5) .
O16 Mn11 2.118(5) .
O17 Mn6 1.998(4) .
O17 Mn11 2.282(4) .
O18 Mn7 2.234(5) .
O19 Mn8 2.158(4) .
O20 Mn9 2.019(5) .
O20 Mn11 2.293(4) 15_665
O21 Mn9 1.938(5) .
O22 C32 1.249(9) 16_645
O22 Mn11 2.108(5) .
O23 Mn11 2.170(5) 15_665
O23 Mn9 2.197(5) .
O24 Mn10 2.221(5) .
O25 Mn10 1.947(5) .
O26 Mn1 2.144(5) .
O27 Mn2 1.845(5) .
O27 Mn1 2.178(5) .
O28 Mn2 1.928(4) .
O28 Mn3 1.938(4) .
O29 Mn3 1.939(4) .
O29 Mn2 1.939(5) .
O30 Mn3 1.862(5) .
O30 Mn4 2.116(5) .
O31 Mn5 1.854(5) .
O31 Mn4 2.111(5) .
O32 Mn6 1.931(5) .
O32 Mn5 1.943(5) .
O33 Mn7 1.885(4) .
O33 Mn6 2.173(4) .
O34 Mn7 1.930(4) .
O34 Mn8 1.967(4) .
O35 Mn8 1.921(4) .
O35 Mn7 1.950(4) .
O36 Mn8 1.897(4) .
O36 Mn9 2.130(4) .
O37 Mn9 1.923(5) .
O37 Mn10 1.926(4) .
O38 Mn10 1.861(5) .
O38 Mn1 2.135(4) .
O39 Mn6 1.859(5) .
O39 Mn5 1.918(4) .
O39 Mn7 1.918(4) .
O40 Mn9 1.871(4) .
O40 Mn10 1.909(4) .
O40 Mn8 1.929(4) .
Mn2 Mn3 2.9504(16) .
Mn3 Mn4 3.2277(17) .
Mn5 Mn6 2.8651(16) .
Mn6 Mn7 2.9078(15) .
Mn7 Mn8 2.9843(14) .
Mn9 Mn10 2.8709(14) .
Mn9 Mn8 2.8792(14) .
Mn11 O23 2.169(5) 16_645
Mn11 O20 2.293(4) 16_645
Cl O41 1.367(6) 2_755
Cl O41 1.367(6) 16_645
Cl O41 1.367(6) .
Cl O41 1.367(6) 15_665

loop_
_platon_squeeze_void_nr
_platon_squeeze_void_average_x
_platon_squeeze_void_average_y
_platon_squeeze_void_average_z
_platon_squeeze_void_volume
_platon_squeeze_void_count_electrons
_platon_squeeze_void_content
1 0.000 0.001 0.000 1660 291 ' '
2 -0.039 0.250 0.250 1660 293 ' '
3 0.000 0.750 0.375 855 133 ' '
4 0.020 0.750 0.750 1660 293 ' '
5 0.000 0.250 0.625 855 134 ' '
6 0.096 0.500 0.112 8 1 ' '
7 0.096 0.000 0.888 8 1 ' '
8 0.120 0.433 0.429 7 1 ' '
9 0.120 0.933 0.571 6 1 ' '
10 0.192 0.630 0.178 9 2 ' '
11 0.192 0.130 0.822 9 2 ' '
12 0.250 0.154 0.138 8 1 ' '
13 0.501 0.750 0.125 852 134 ' '
14 0.250 0.346 0.362 8 1 ' '
15 0.250 0.846 0.638 8 1 ' '
16 0.501 0.250 0.875 852 133 ' '
17 0.250 0.654 0.862 8 1 ' '
18 0.317 0.870 0.321 7 1 ' '
19 0.317 0.370 0.679 7 0 ' '
20 0.500 0.840 0.500 1660 291 ' '
21 0.380 0.067 0.071 7 1 ' '
22 0.380 0.567 0.929 7 1 ' '
23 0.404 0.000 0.388 8 1 ' '
24 0.404 0.500 0.612 8 1 ' '
25 0.596 0.500 0.388 8 1 ' '
26 0.596 0.000 0.612 8 1 ' '
27 0.620 0.433 0.071 6 1 ' '
28 0.620 0.933 0.929 7 1 ' '
29 0.683 0.630 0.321 6 1 ' '
30 0.683 0.130 0.679 7 1 ' '
31 0.750 0.346 0.138 8 1 ' '
32 0.750 0.154 0.362 8 1 ' '
33 0.750 0.654 0.638 8 1 ' '
34 0.750 0.846 0.862 8 1 ' '
35 0.817 0.870 0.179 7 0 ' '
36 0.817 0.370 0.821 7 1 ' '
37 0.880 0.067 0.429 7 1 ' '
38 0.880 0.567 0.571 7 1 ' '
39 0.904 0.000 0.112 8 1 ' '
40 0.904 0.500 0.888 8 1 ' '
